data_2243152
loop_
_publ_author_name
'Bairagi, Keshab M.'
'Pal, Priyanka'
'Bhandary, Subhrajyoti'
'Venugopala, Katharigatta N.'
'Chopra, Deepak'
'Nayak, Susanta K.'

_publ_section_title
;
 Crystal structure of a 1:1 cocrystal of nicotinamide with
 2-chloro-5-nitrobenzoic acid
;
_journal_coeditor_code EB2025
_journal_issue 11
_journal_name_full 'Acta Crystallographica Section E'
_journal_page_first 1712
_journal_page_last 1718
_journal_paper_doi 10.1107/S2056989019013859
_journal_volume 75
_journal_year 2019
_chemical_formula_iupac 'C7 H4 Cl N O4, C6 H6 N2 O'
_chemical_formula_moiety 'C7 H4 Cl N O4, C6 H6 N2 O'
_chemical_formula_sum 'C13 H10 Cl N3 O5'
_chemical_formula_weight 323.69
_chemical_melting_point 159.7
_chemical_name_common 'Nicotinamide benzoic acid'
_chemical_name_systematic
;
2-Chloro-5-nitrobenzoic acid--nicotinamide (1/1)
;
_space_group_crystal_system monoclinic
_space_group_IT_number 14
_space_group_name_Hall '-P 2ybc'
_space_group_name_H-M_alt 'P 1 21/c 1'
_symmetry_space_group_name_Hall '-P 2ybc'
_symmetry_space_group_name_H-M 'P 1 21/c 1'
_atom_sites_solution_hydrogens difmap
_audit_creation_method
;
Olex2 1.3-alpha
(compiled 2019.07.31 svn.r3643 for OlexSys, GUI svn.r5859)
;
_cell_angle_alpha 90
_cell_angle_beta 96.3560(10)
_cell_angle_gamma 90
_cell_formula_units_Z 4
_cell_length_a 7.48970(10)
_cell_length_b 26.3607(5)
_cell_length_c 7.06230(10)
_cell_measurement_reflns_used 4123
_cell_measurement_temperature 123(2)
_cell_measurement_theta_max 30.2
_cell_measurement_theta_min 1.5
_cell_volume 1385.77(4)
_computing_cell_refinement
;
SAINT (Bruker, 2012)
;
_computing_data_collection
;
APEX2 (Bruker, 2012)
;
_computing_data_reduction
;
SAINT (Bruker, 2012)
;
_computing_molecular_graphics
;
Mercury (Macrae <i>et al.</i>, 2008)
;
_computing_publication_material
;
OLEX2 (Dolomanov <i>et al.</i>, 2009) and
PLATON (Spek, 2009)
;
_computing_structure_refinement
;
SHELXL2018 (Sheldrick, 2015)
;
_computing_structure_solution
;
SHELXS18 (Sheldrick, 2015)
;
_diffrn_ambient_temperature 123(2)
_diffrn_measured_fraction_theta_full 1.000
_diffrn_measured_fraction_theta_max 0.998
_diffrn_measurement_device_type 'Bruker Kappa APEXII DUO'
_diffrn_measurement_method \w
_diffrn_radiation_monochromator graphite
_diffrn_radiation_source 'fine-focus sealed tube'
_diffrn_radiation_type MoK\a
_diffrn_radiation_wavelength 0.71073
_diffrn_reflns_av_R_equivalents 0.0372
_diffrn_reflns_av_unetI/netI 0.0243
_diffrn_reflns_limit_h_max 10
_diffrn_reflns_limit_h_min -10
_diffrn_reflns_limit_k_max 37
_diffrn_reflns_limit_k_min -37
_diffrn_reflns_limit_l_max 9
_diffrn_reflns_limit_l_min -9
_diffrn_reflns_number 29950
_diffrn_reflns_theta_full 25.242
_diffrn_reflns_theta_max 30.225
_diffrn_reflns_theta_min 1.545
_exptl_absorpt_coefficient_mu 0.305
_exptl_absorpt_correction_T_max 0.908
_exptl_absorpt_correction_T_min 0.874
_exptl_absorpt_correction_type multi-scan
_exptl_absorpt_process_details
;
(SADABS; Bruker, 2001)
;
_exptl_crystal_colour colorless
_exptl_crystal_density_diffrn 1.551
_exptl_crystal_description block
_exptl_crystal_F_000 664
_exptl_crystal_size_max 0.280
_exptl_crystal_size_mid 0.220
_exptl_crystal_size_min 0.150
_refine_diff_density_max 0.302
_refine_diff_density_min -0.263
_refine_ls_extinction_method none
_refine_ls_goodness_of_fit_ref 1.077
_refine_ls_hydrogen_treatment refall
_refine_ls_matrix_type full
_refine_ls_number_parameters 239
_refine_ls_number_reflns 4123
_refine_ls_number_restraints 0
_refine_ls_restrained_S_all 1.077
_refine_ls_R_factor_all 0.0500
_refine_ls_R_factor_gt 0.0375
_refine_ls_shift/su_max 0.000
_refine_ls_shift/su_mean 0.000
_refine_ls_structure_factor_coef Fsqd
_refine_ls_weighting_details 'w=1/[\s^2^(Fo^2^)+(0.0394P)^2^+0.4303P] where P=(Fo^2^+2Fc^2^)/3'
_refine_ls_weighting_scheme calc
_refine_ls_wR_factor_gt 0.0876
_refine_ls_wR_factor_ref 0.0936
_reflns_number_gt 3316
_reflns_number_total 4123
_reflns_threshold_expression 'I > 2\s(I)'
_cod_data_source_file eb2025sup1.cif
_cod_data_source_block I
_cod_database_code 2243152
_shelx_space_group_comment
;
The symmetry employed for this shelxl refinement is uniquely defined
by the following loop, which should always be used as a source of
symmetry information in preference to the above space-group names.
They are only intended as comments.
;
_shelx_estimated_absorpt_t_min 0.920
_shelx_estimated_absorpt_t_max 0.956

loop_
_space_group_symop_operation_xyz
'x, y, z'
'-x, y+1/2, -z+1/2'
'-x, -y, -z'
'x, -y-1/2, z-1/2'

loop_
_atom_site_type_symbol
_atom_site_label
_atom_site_fract_x
_atom_site_fract_y
_atom_site_fract_z
_atom_site_U_iso_or_equiv
_atom_site_adp_type
_atom_site_calc_flag
_atom_site_occupancy
Cl Cl1 -0.18141(5) 0.18331(2) 0.33099(6) 0.04137(12) Uani d 1
O O2 0.39368(12) 0.16413(3) 0.29015(14) 0.0267(2) Uani d 1
O O1 0.87918(13) 0.45197(3) 1.35865(13) 0.0268(2) Uani d 1
O O5 0.29333(16) 0.39338(4) 0.38136(16) 0.0381(3) Uani d 1
O O3 0.16833(14) 0.13103(3) 0.43221(14) 0.0308(2) Uani d 1
O O4 0.50015(15) 0.34087(4) 0.32242(18) 0.0417(3) Uani d 1
N N1 0.87836(15) 0.53606(4) 1.29452(16) 0.0226(2) Uani d 1
N N2 0.57395(14) 0.41744(4) 0.85619(15) 0.0208(2) Uani d 1
N N3 0.34615(16) 0.35059(4) 0.35149(16) 0.0262(2) Uani d 1
C C6 0.75383(15) 0.50921(4) 0.89924(17) 0.0189(2) Uani d 1
C C1 0.83945(15) 0.48801(4) 1.24921(17) 0.0193(2) Uani d 1
C C2 0.74506(15) 0.47734(4) 1.05512(16) 0.0172(2) Uani d 1
C C12 0.21719(17) 0.30889(4) 0.35036(17) 0.0209(2) Uani d 1
C C4 0.59051(17) 0.44720(5) 0.70484(18) 0.0221(2) Uani d 1
C C13 0.28144(16) 0.25993(4) 0.35032(17) 0.0193(2) Uani d 1
C C5 0.67736(17) 0.49327(5) 0.72106(18) 0.0217(2) Uani d 1
C C9 -0.02066(17) 0.23039(5) 0.34499(19) 0.0243(3) Uani d 1
C C3 0.65244(16) 0.43172(4) 1.02733(17) 0.0201(2) Uani d 1
C C8 0.16239(16) 0.21927(4) 0.35036(16) 0.0191(2) Uani d 1
C C10 -0.08225(18) 0.28024(5) 0.3432(2) 0.0291(3) Uani d 1
C C7 0.24078(17) 0.16659(4) 0.36051(17) 0.0205(2) Uani d 1
C C11 0.03681(19) 0.32024(5) 0.34746(19) 0.0261(3) Uani d 1
H H3 0.639(2) 0.4084(6) 1.134(2) 0.022(4) Uiso d 1
H H6 0.813(2) 0.5415(6) 0.909(2) 0.022(4) Uiso d 1
H H13 0.404(2) 0.2537(6) 0.352(2) 0.028(4) Uiso d 1
H H4 0.540(2) 0.4339(6) 0.581(2) 0.025(4) Uiso d 1
H H5 0.691(2) 0.5138(6) 0.612(2) 0.026(4) Uiso d 1
H H1A 0.947(2) 0.5426(6) 1.405(3) 0.035(4) Uiso d 1
H H1B 0.850(2) 0.5613(7) 1.216(3) 0.038(5) Uiso d 1
H H11 -0.006(2) 0.3550(7) 0.346(3) 0.040(5) Uiso d 1
H H10 -0.208(3) 0.2870(7) 0.338(3) 0.042(5) Uiso d 1
H H2 0.462(3) 0.1292(9) 0.326(3) 0.074(7) Uiso d 1

loop_
_atom_site_aniso_label
_atom_site_aniso_U_11
_atom_site_aniso_U_22
_atom_site_aniso_U_33
_atom_site_aniso_U_12
_atom_site_aniso_U_13
_atom_site_aniso_U_23
Cl1 0.02685(18) 0.0403(2) 0.0562(3) -0.01523(14) 0.00135(15) 0.00272(16)
O2 0.0251(5) 0.0190(4) 0.0362(5) 0.0037(3) 0.0040(4) 0.0050(4)
O1 0.0362(5) 0.0207(4) 0.0216(5) -0.0011(4) -0.0050(4) 0.0024(3)
O5 0.0529(7) 0.0147(4) 0.0430(6) -0.0008(4) -0.0109(5) -0.0029(4)
O3 0.0424(6) 0.0172(4) 0.0346(5) -0.0037(4) 0.0115(4) 0.0017(4)
O4 0.0345(6) 0.0268(5) 0.0654(8) -0.0094(4) 0.0126(5) 0.0039(5)
N1 0.0265(5) 0.0186(5) 0.0213(5) 0.0006(4) -0.0040(4) -0.0017(4)
N2 0.0211(5) 0.0163(5) 0.0243(5) -0.0016(4) -0.0008(4) -0.0014(4)
N3 0.0357(6) 0.0165(5) 0.0253(6) -0.0031(4) -0.0022(4) 0.0021(4)
C6 0.0196(5) 0.0151(5) 0.0220(6) -0.0004(4) 0.0022(4) -0.0009(4)
C1 0.0187(5) 0.0192(6) 0.0200(6) 0.0007(4) 0.0023(4) -0.0015(4)
C2 0.0167(5) 0.0164(5) 0.0184(5) 0.0018(4) 0.0015(4) -0.0014(4)
C12 0.0275(6) 0.0164(5) 0.0184(6) -0.0018(4) 0.0006(4) 0.0000(4)
C4 0.0247(6) 0.0197(6) 0.0207(6) 0.0010(5) -0.0022(5) -0.0025(4)
C13 0.0209(5) 0.0183(5) 0.0186(6) -0.0003(4) 0.0011(4) 0.0004(4)
C5 0.0268(6) 0.0184(6) 0.0194(6) 0.0004(4) 0.0006(5) 0.0017(4)
C9 0.0216(6) 0.0256(6) 0.0257(6) -0.0044(5) 0.0025(5) 0.0000(5)
C3 0.0216(5) 0.0173(5) 0.0212(6) -0.0002(4) 0.0015(4) 0.0001(4)
C8 0.0216(5) 0.0177(5) 0.0177(6) -0.0017(4) 0.0012(4) -0.0002(4)
C10 0.0217(6) 0.0320(7) 0.0335(7) 0.0045(5) 0.0027(5) 0.0004(5)
C7 0.0266(6) 0.0167(5) 0.0174(6) -0.0019(4) -0.0011(4) -0.0008(4)
C11 0.0305(7) 0.0218(6) 0.0255(7) 0.0061(5) 0.0010(5) -0.0004(5)

loop_
_atom_type_symbol
_atom_type_description
_atom_type_scat_dispersion_real
_atom_type_scat_dispersion_imag
_atom_type_scat_source
C C 0.0033 0.0016 'International Tables Vol C Tables 4.2.6.8 and 6.1.1.4'
H H 0.0000 0.0000 'International Tables Vol C Tables 4.2.6.8 and 6.1.1.4'
Cl Cl 0.1484 0.1585 'International Tables Vol C Tables 4.2.6.8 and 6.1.1.4'
N N 0.0061 0.0033 'International Tables Vol C Tables 4.2.6.8 and 6.1.1.4'
O O 0.0106 0.0060 'International Tables Vol C Tables 4.2.6.8 and 6.1.1.4'

loop_
_geom_angle_atom_site_label_1
_geom_angle_atom_site_label_2
_geom_angle_atom_site_label_3
_geom_angle
C7 O2 H2 111.9(13)
C1 N1 H1A 118.6(11)
C1 N1 H1B 122.7(12)
H1A N1 H1B 118.4(16)
C3 N2 C4 118.98(10)
O4 N3 O5 123.56(12)
O4 N3 C12 118.49(11)
O5 N3 C12 117.95(12)
C5 C6 C2 118.89(11)
C5 C6 H6 118.5(9)
C2 C6 H6 122.6(9)
O1 C1 N1 123.25(11)
O1 C1 C2 118.88(10)
N1 C1 C2 117.87(11)
C3 C2 C6 118.46(11)
C3 C2 C1 117.96(10)
C6 C2 C1 123.47(10)
C13 C12 C11 122.95(11)
C13 C12 N3 118.27(11)
C11 C12 N3 118.78(11)
N2 C4 C5 122.26(11)
N2 C4 H4 116.2(9)
C5 C4 H4 121.6(9)
C12 C13 C8 119.79(11)
C12 C13 H13 120.6(9)
C8 C13 H13 119.6(9)
C4 C5 C6 119.08(11)
C4 C5 H5 121.5(9)
C6 C5 H5 119.4(9)
C10 C9 C8 121.40(11)
C10 C9 Cl1 116.76(10)
C8 C9 Cl1 121.80(10)
N2 C3 C2 122.20(11)
N2 C3 H3 116.1(9)
C2 C3 H3 121.7(9)
C13 C8 C9 117.65(11)
C13 C8 C7 117.57(10)
C9 C8 C7 124.77(11)
C11 C10 C9 120.57(12)
C11 C10 H10 119.3(11)
C9 C10 H10 120.1(11)
O3 C7 O2 124.84(11)
O3 C7 C8 122.60(11)
O2 C7 C8 112.54(10)
C10 C11 C12 117.62(12)
C10 C11 H11 120.6(11)
C12 C11 H11 121.8(11)

loop_
_geom_bond_atom_site_label_1
_geom_bond_atom_site_label_2
_geom_bond_distance
Cl1 C9 1.7244(13)
O2 C7 1.2994(15)
O2 H2 1.07(2)
O1 C1 1.2399(14)
O5 N3 1.2215(15)
O3 C7 1.2208(14)
O4 N3 1.2209(16)
N1 C1 1.3307(16)
N1 H1A 0.901(19)
N1 H1B 0.876(18)
N2 C3 1.3383(16)
N2 C4 1.3426(16)
N3 C12 1.4626(16)
C6 C5 1.3887(17)
C6 C2 1.3922(16)
C6 H6 0.959(15)
C1 C2 1.4977(16)
C2 C3 1.3913(16)
C12 C13 1.3774(16)
C12 C11 1.3816(18)
C4 C5 1.3766(17)
C4 H4 0.977(16)
C13 C8 1.3941(16)
C13 H13 0.932(16)
C5 H5 0.957(16)
C9 C10 1.3921(19)
C9 C8 1.3984(17)
C3 H3 0.984(15)
C8 C7 1.5064(16)
C10 C11 1.379(2)
C10 H10 0.955(18)
C11 H11 0.971(18)

loop_
_geom_hbond_atom_site_label_D
_geom_hbond_atom_site_label_H
_geom_hbond_atom_site_label_A
_geom_hbond_site_symmetry_A
_geom_hbond_distance_DH
_geom_hbond_distance_HA
_geom_hbond_distance_DA
_geom_hbond_angle_DHA
_geom_hbond_publ_flag
N1 H1A O1 375_7 0.90(2) 2.005(19) 2.9004(15) 171.4(14) yes
N1 H1B O3 365_6 0.873(19) 2.116(19) 2.9715(14) 166.6(16) yes
O2 H2 N2 155_5 1.07(2) 1.49(2) 2.5543(13) 172(2) yes
C3 H3 O4 455_5 0.986(15) 2.516(15) 3.4505(16) 158.2(12) yes
C4 H4 O5 455_4 0.979(14) 2.442(15) 3.3256(17) 149.9(12) yes
C5 H5 O5 264_5 0.956(15) 2.450(16) 3.0878(17) 124.0(11) yes
C6 H6 O3 455_4 0.959(15) 2.608(15) 3.4520(10) 147.0(11) yes
C10 H10 O4 145_5 0.955(15) 2.599(16) 3.5010(18) 157.6(15) yes

loop_
_geom_torsion_atom_site_label_1
_geom_torsion_atom_site_label_2
_geom_torsion_atom_site_label_3
_geom_torsion_atom_site_label_4
_geom_torsion
C5 C6 C2 C3 -2.96(17)
C5 C6 C2 C1 173.20(11)
O1 C1 C2 C3 21.57(16)
N1 C1 C2 C3 -159.19(11)
O1 C1 C2 C6 -154.61(12)
N1 C1 C2 C6 24.63(17)
O4 N3 C12 C13 11.29(17)
O5 N3 C12 C13 -168.81(12)
O4 N3 C12 C11 -168.07(12)
O5 N3 C12 C11 11.83(17)
C3 N2 C4 C5 -3.55(18)
C11 C12 C13 C8 -1.03(19)
N3 C12 C13 C8 179.64(11)
N2 C4 C5 C6 1.33(19)
C2 C6 C5 C4 1.97(17)
C4 N2 C3 C2 2.47(17)
C6 C2 C3 N2 0.78(17)
C1 C2 C3 N2 -175.60(10)
C12 C13 C8 C9 1.77(17)
C12 C13 C8 C7 -176.93(11)
C10 C9 C8 C13 -1.15(19)
Cl1 C9 C8 C13 176.29(9)
C10 C9 C8 C7 177.44(12)
Cl1 C9 C8 C7 -5.12(18)
C8 C9 C10 C11 -0.3(2)
Cl1 C9 C10 C11 -177.83(11)
C13 C8 C7 O3 151.23(12)
C9 C8 C7 O3 -27.36(19)
C13 C8 C7 O2 -26.97(15)
C9 C8 C7 O2 154.44(12)
C9 C10 C11 C12 1.0(2)
C13 C12 C11 C10 -0.4(2)
N3 C12 C11 C10 178.92(12)

_cod_database_fobs_code 2243152
